data_4350297
loop_
_publ_author_name
'Ruiz, Jos\'e'
'Lorenzo, Julia'
'Sanglas, Laura'
'Cutillas, Natalia'
'Vicente, Consuelo'
'Villa, Mar\'ia Dolores'
'Avil\'es, Francesc X'
'L\'opez, Gregorio'
'Moreno, Virtudes'
'P\'erez, Jos\'e'
'Bautista, Delia'

_publ_section_title
;
 Palladium(II) and platinum(II) organometallic complexes with the model
 nucleobase anions of thymine, uracil, and cytosine: antitumor activity
 and interactions with DNA of the platinum compounds.
;
_journal_issue 16
_journal_name_full 'Inorganic chemistry'
_journal_page_first 6347
_journal_page_last 6360
_journal_paper_doi 10.1021/ic060374e
_journal_volume 45
_journal_year 2006
_chemical_formula_sum 'C36 H37 Cl9 N3 O2 P Pd'
_chemical_formula_weight 999.9
_space_group_IT_number 2
_space_group_name_Hall '-P 1'
_space_group_name_H-M_alt 'P -1'
_symmetry_cell_setting triclinic
_symmetry_space_group_name_H-M 'P -1'
_atom_sites_solution_hydrogens geom
_atom_sites_solution_primary direct
_atom_sites_solution_secondary difmap
_audit_creation_method SHELXL-97
_cell_angle_alpha 80.220(10)
_cell_angle_beta 72.170(10)
_cell_angle_gamma 73.140(10)
_cell_formula_units_Z 2
_cell_length_a 10.1410(10)
_cell_length_b 14.6570(10)
_cell_length_c 16.1070(10)
_cell_measurement_reflns_used 60
_cell_measurement_temperature 173(2)
_cell_volume 2172.5(3)
_computing_structure_refinement 'SHELXL-97 (Sheldrick, 1997)'
_computing_structure_solution 'SHELXS-97 (Sheldrick, 1990)'
_diffrn_ambient_temperature 173(2)
_diffrn_measured_fraction_theta_full 0.000
_diffrn_measured_fraction_theta_max 0.990
_diffrn_radiation_monochromator graphite
_diffrn_radiation_source 'fine-focus sealed tube'
_diffrn_radiation_type MoK\a
_diffrn_radiation_wavelength 0.71073
_diffrn_reflns_av_R_equivalents 0.0255
_diffrn_reflns_av_sigmaI/netI 0.0603
_diffrn_reflns_limit_h_max 1
_diffrn_reflns_limit_h_min -11
_diffrn_reflns_limit_k_max 16
_diffrn_reflns_limit_k_min -16
_diffrn_reflns_limit_l_max 18
_diffrn_reflns_limit_l_min -18
_diffrn_reflns_number 8512
_diffrn_reflns_theta_full 0.50
_diffrn_reflns_theta_max 25.00
_diffrn_reflns_theta_min 3.01
_exptl_absorpt_coefficient_mu 1.053
_exptl_absorpt_correction_type none
_exptl_crystal_colour colourless
_exptl_crystal_density_diffrn 1.529
_exptl_crystal_density_method 'not measured'
_exptl_crystal_description prism
_exptl_crystal_F_000 1008
_exptl_crystal_size_max 0.48
_exptl_crystal_size_mid 0.35
_exptl_crystal_size_min 0.28
_refine_diff_density_max 2.854
_refine_diff_density_min -1.947
_refine_diff_density_rms 0.169
_refine_ls_extinction_method none
_refine_ls_goodness_of_fit_ref 1.012
_refine_ls_hydrogen_treatment noref
_refine_ls_matrix_type full
_refine_ls_number_parameters 482
_refine_ls_number_reflns 7571
_refine_ls_number_restraints 18
_refine_ls_restrained_S_all 1.013
_refine_ls_R_factor_all 0.0986
_refine_ls_R_factor_gt 0.0763
_refine_ls_shift/su_max 0.127
_refine_ls_shift/su_mean 0.003
_refine_ls_structure_factor_coef Fsqd
_refine_ls_weighting_details 'calc w=1/[\s^2^(Fo^2^)+(0.1515P)^2^+7.6057P] where P=(Fo^2^+2Fc^2^)/3'
_refine_ls_weighting_scheme calc
_refine_ls_wR_factor_gt 0.2143
_refine_ls_wR_factor_ref 0.2318
_reflns_number_gt 5610
_reflns_number_total 7571
_reflns_threshold_expression >2sigma(I)
_cod_data_source_file ic060374esi20060307_051734.cif
_cod_data_source_block complex4
_cod_depositor_comments
;
The following automatic conversions were performed:

data item '_symmetry_cell_setting' value 'Triclinic' was changed to
'triclinic' in accordance with the
/home/saulius/struct/COD-crude-data/automatic-downloads/DataCite-retrospective/ACS/depositions/lib/dictionaries/cif_core.dic
dictionary named 'cif_core.dic' version 2.4.2 last updated on
2011-04-26.

Automatic conversion script
Id: cif_fix_values 6909 2019-04-08 15:41:33Z antanas 
;
_cod_original_sg_symbol_H-M P-1
_cod_original_formula_sum 'C36 H37 Cl9 N3 O2 P1 Pd1'
_cod_database_code 4350297

loop_
_symmetry_equiv_pos_as_xyz
'x, y, z'
'-x, -y, -z'

loop_
_atom_site_label
_atom_site_type_symbol
_atom_site_fract_x
_atom_site_fract_y
_atom_site_fract_z
_atom_site_U_iso_or_equiv
_atom_site_adp_type
_atom_site_occupancy
_atom_site_symmetry_multiplicity
_atom_site_calc_flag
_atom_site_refinement_flags
_atom_site_disorder_assembly
_atom_site_disorder_group
Pd1 Pd 0.55620(6) 0.71677(4) 0.69127(3) 0.0230(2) Uani 1 1 d . . .
P1 P 0.74645(19) 0.77431(13) 0.67143(12) 0.0231(4) Uani 1 1 d . . .
N1 N 0.3752(7) 0.6636(5) 0.7006(4) 0.0305(14) Uani 1 1 d . . .
N2 N 0.4974(7) 0.7253(5) 0.8276(4) 0.0297(14) Uani 1 1 d . . .
C1 C 0.5978(7) 0.6995(5) 0.5640(5) 0.0242(15) Uani 1 1 d . . .
C6 C 0.5187(8) 0.6414(5) 0.5504(5) 0.0257(15) Uani 1 1 d . . .
C5 C 0.5305(9) 0.6203(6) 0.4668(5) 0.0336(17) Uani 1 1 d . . .
H5 H 0.4767 0.5800 0.4603 0.040 Uiso 1 1 calc R . .
C3 C 0.6976(8) 0.7159(6) 0.4053(5) 0.0320(17) Uani 1 1 d . . .
H3 H 0.7598 0.7414 0.3557 0.038 Uiso 1 1 calc R . .
C2 C 0.6848(8) 0.7367(5) 0.4877(5) 0.0277(16) Uani 1 1 d . . .
H2 H 0.7374 0.7784 0.4935 0.033 Uiso 1 1 calc R . .
C4 C 0.6181(9) 0.6566(5) 0.3944(5) 0.0337(18) Uani 1 1 d . . .
H4 H 0.6253 0.6421 0.3376 0.040 Uiso 1 1 calc R . .
C7 C 0.4262(9) 0.5982(6) 0.6302(5) 0.0331(17) Uani 1 1 d . . .
H7A H 0.3434 0.5883 0.6158 0.040 Uiso 1 1 calc R . .
H7B H 0.4819 0.5353 0.6500 0.040 Uiso 1 1 calc R . .
C16 C 0.7221(8) 0.8990(5) 0.6246(5) 0.0264(15) Uani 1 1 d . . .
C22 C 0.7889(8) 0.7802(5) 0.7727(5) 0.0273(16) Uani 1 1 d . . .
C10 C 0.9130(8) 0.7044(5) 0.6029(5) 0.0282(16) Uani 1 1 d . . .
C28 C 0.3987(9) 0.8058(7) 0.8600(6) 0.0383(19) Uani 1 1 d . . .
O1 O 0.3478(7) 0.8713(5) 0.8120(5) 0.0538(17) Uani 1 1 d . . .
C26 C 0.9142(10) 0.7179(7) 0.8826(6) 0.043(2) Uani 1 1 d . . .
H26 H 0.9880 0.6711 0.9021 0.052 Uiso 1 1 calc R . .
C31 C 0.5629(9) 0.6525(6) 0.8774(5) 0.0370(19) Uani 1 1 d . . .
C23 C 0.7024(9) 0.8535(6) 0.8252(5) 0.0385(19) Uani 1 1 d . . .
H23 H 0.6283 0.9002 0.8059 0.046 Uiso 1 1 calc R . .
C24 C 0.7232(11) 0.8590(8) 0.9050(6) 0.049(2) Uani 1 1 d . . .
H24 H 0.6647 0.9099 0.9397 0.059 Uiso 1 1 calc R . .
C27 C 0.8943(8) 0.7121(6) 0.8027(5) 0.0343(18) Uani 1 1 d . . .
H27 H 0.9533 0.6610 0.7684 0.041 Uiso 1 1 calc R . .
O2 O 0.6529(7) 0.5806(4) 0.8441(4) 0.0462(15) Uani 1 1 d . . .
C18 C 0.5690(10) 1.0424(6) 0.5733(5) 0.039(2) Uani 1 1 d . . .
H18 H 0.4820 1.0741 0.5586 0.047 Uiso 1 1 calc R . .
C17 C 0.5939(8) 0.9452(6) 0.6055(5) 0.0319(17) Uani 1 1 d . . .
H17 H 0.5229 0.9116 0.6139 0.038 Uiso 1 1 calc R . .
C20 C 0.7972(10) 1.0459(6) 0.5856(6) 0.044(2) Uani 1 1 d . . .
H20 H 0.8658 1.0807 0.5797 0.053 Uiso 1 1 calc R . .
C19 C 0.6710(11) 1.0914(6) 0.5633(6) 0.043(2) Uani 1 1 d . . .
H19 H 0.6546 1.1568 0.5410 0.051 Uiso 1 1 calc R . .
C11 C 0.9370(9) 0.6056(6) 0.6202(6) 0.0389(19) Uani 1 1 d . . .
H11 H 0.8713 0.5786 0.6664 0.047 Uiso 1 1 calc R . .
C9 C 0.3183(10) 0.6121(7) 0.7856(5) 0.046(2) Uani 1 1 d . . .
H9A H 0.3942 0.5576 0.7986 0.069 Uiso 1 1 calc R . .
H9B H 0.2385 0.5891 0.7825 0.069 Uiso 1 1 calc R . .
H9C H 0.2845 0.6556 0.8320 0.069 Uiso 1 1 calc R . .
C21 C 0.8247(9) 0.9489(6) 0.6169(5) 0.0339(17) Uani 1 1 d . . .
H21 H 0.9110 0.9176 0.6325 0.041 Uiso 1 1 calc R . .
C8 C 0.2608(9) 0.7465(7) 0.6812(6) 0.045(2) Uani 1 1 d . . .
H8A H 0.2283 0.7903 0.7273 0.067 Uiso 1 1 calc R . .
H8B H 0.1801 0.7240 0.6787 0.067 Uiso 1 1 calc R . .
H8C H 0.2982 0.7802 0.6247 0.067 Uiso 1 1 calc R . .
C15 C 1.0067(9) 0.7422(6) 0.5358(6) 0.041(2) Uani 1 1 d . . .
H15 H 0.9904 0.8097 0.5249 0.049 Uiso 1 1 calc R . .
C25 C 0.8298(11) 0.7899(8) 0.9342(6) 0.053(3) Uani 1 1 d . . .
H25 H 0.8439 0.7926 0.9893 0.064 Uiso 1 1 calc R . .
C14 C 1.1265(10) 0.6835(8) 0.4826(7) 0.058(3) Uani 1 1 d . . .
H14 H 1.1894 0.7103 0.4343 0.069 Uiso 1 1 calc R . .
C12 C 1.0601(10) 0.5456(6) 0.5684(7) 0.048(2) Uani 1 1 d . . .
H12 H 1.0783 0.4781 0.5804 0.058 Uiso 1 1 calc R . .
C13 C 1.1512(9) 0.5844(8) 0.5023(7) 0.054(3) Uani 1 1 d . . .
H13 H 1.2341 0.5436 0.4682 0.065 Uiso 1 1 calc R . .
N3 N 0.5240(10) 0.6599(7) 0.9692(5) 0.056(2) Uani 1 1 d . . .
C29 C 0.3579(10) 0.8090(7) 0.9526(5) 0.043(2) Uani 1 1 d . . .
C32 C 0.5975(15) 0.5838(8) 1.0248(7) 0.067(3) Uani 1 1 d . . .
H32A H 0.5581 0.5985 1.0860 0.101 Uiso 1 1 calc R . .
H32B H 0.7002 0.5803 1.0062 0.101 Uiso 1 1 calc R . .
H32C H 0.5829 0.5222 1.0190 0.101 Uiso 1 1 calc R . .
C30 C 0.4231(12) 0.7368(8) 1.0028(6) 0.056(3) Uani 1 1 d . . .
H30 H 0.3964 0.7408 1.0642 0.067 Uiso 1 1 calc R . .
C33 C 0.2490(15) 0.8931(11) 0.9902(8) 0.087(4) Uani 1 1 d . . .
H33A H 0.2149 0.9364 0.9434 0.130 Uiso 1 1 calc R . .
H33B H 0.2910 0.9265 1.0193 0.130 Uiso 1 1 calc R . .
H33C H 0.1685 0.8725 1.0330 0.130 Uiso 1 1 calc R . .
Cl1 Cl 0.0145(3) 0.0356(2) 0.20303(19) 0.0615(7) Uani 1 1 d . . .
Cl2 Cl -0.1670(3) -0.0281(3) 0.36545(19) 0.0796(10) Uani 1 1 d . . .
Cl3 Cl -0.0583(5) -0.1416(3) 0.2190(3) 0.1199(18) Uani 1 1 d U . .
C34 C -0.1197(10) -0.0251(7) 0.2510(6) 0.048(2) Uani 1 1 d . . .
H34 H -0.2061 0.0088 0.2300 0.057 Uiso 1 1 calc R . .
Cl4 Cl 0.6437(4) -0.2615(3) 0.1638(2) 0.0889(11) Uani 1 1 d . . .
Cl5 Cl 0.3509(6) -0.1564(9) 0.2184(5) 0.283(7) Uani 1 1 d U . .
Cl6 Cl 0.5850(8) -0.0677(5) 0.1856(6) 0.194(3) Uani 1 1 d . . .
C35 C 0.5147(3) -0.1705(2) 0.2191(2) 0.096(5) Uani 1 1 d . . .
H35 H 0.5148 -0.1874 0.2819 0.116 Uiso 1 1 calc R . .
Cl7 Cl 0.1233(3) 0.6615(2) 0.0597(2) 0.0587(12) Uani 0.705(7) 1 d PR A 1
Cl8 Cl -0.0605(3) 0.5607(2) 0.1938(2) 0.139(4) Uani 0.705(7) 1 d PR A 1
Cl9 Cl 0.1168(3) 0.6273(2) 0.2409(2) 0.165(4) Uani 0.705(7) 1 d PR A 1
C36 C 0.1182(3) 0.5710(2) 0.1486(2) 0.089(6) Uani 0.705(7) 1 d PR A 1
H36 H 0.1925 0.5092 0.1365 0.107 Uiso 0.705(7) 1 calc PR A 1
Cl'7 Cl -0.0461(3) 0.5385(2) 0.0710(2) 0.076(4) Uani 0.295(7) 1 d PR A 2
Cl'8 Cl -0.0334(3) 0.6001(2) 0.2333(2) 0.077(4) Uani 0.295(7) 1 d PR A 2
Cl'9 Cl 0.1603(3) 0.6222(2) 0.0368(2) 0.245(19) Uani 0.295(7) 1 d PRU A 2
C'36 C 0.0643(3) 0.5658(2) 0.1169(2) 0.048(10) Uani 0.295(7) 1 d PR A 2
H'36 H 0.1327 0.5027 0.1258 0.058 Uiso 0.295(7) 1 calc PR A 2

loop_
_atom_site_aniso_label
_atom_site_aniso_U_11
_atom_site_aniso_U_22
_atom_site_aniso_U_33
_atom_site_aniso_U_23
_atom_site_aniso_U_13
_atom_site_aniso_U_12
Pd1 0.0227(3) 0.0257(3) 0.0224(3) -0.0012(2) -0.0057(2) -0.0097(2)
P1 0.0213(9) 0.0237(9) 0.0262(9) -0.0003(7) -0.0080(7) -0.0079(7)
N1 0.027(3) 0.040(4) 0.028(3) -0.004(3) -0.002(3) -0.018(3)
N2 0.027(3) 0.040(4) 0.024(3) -0.009(3) 0.001(3) -0.016(3)
C1 0.023(3) 0.021(3) 0.027(4) 0.002(3) -0.010(3) -0.001(3)
C6 0.030(4) 0.023(4) 0.024(4) -0.001(3) -0.006(3) -0.009(3)
C5 0.041(5) 0.031(4) 0.033(4) -0.010(3) -0.014(4) -0.008(4)
C3 0.033(4) 0.031(4) 0.029(4) 0.004(3) -0.004(3) -0.012(3)
C2 0.022(4) 0.027(4) 0.034(4) 0.000(3) -0.013(3) -0.003(3)
C4 0.045(5) 0.028(4) 0.025(4) -0.004(3) -0.013(3) 0.001(3)
C7 0.042(5) 0.032(4) 0.033(4) -0.006(3) -0.012(4) -0.017(4)
C16 0.027(4) 0.020(4) 0.030(4) -0.002(3) -0.004(3) -0.007(3)
C22 0.025(4) 0.034(4) 0.027(4) 0.003(3) -0.008(3) -0.016(3)
C10 0.022(4) 0.029(4) 0.032(4) 0.000(3) -0.011(3) -0.003(3)
C28 0.027(4) 0.052(5) 0.040(5) -0.013(4) -0.006(4) -0.016(4)
O1 0.048(4) 0.050(4) 0.060(4) -0.019(3) -0.017(3) 0.003(3)
C26 0.037(5) 0.059(6) 0.033(4) 0.008(4) -0.017(4) -0.011(4)
C31 0.044(5) 0.047(5) 0.030(4) 0.003(4) -0.011(4) -0.031(4)
C23 0.041(5) 0.044(5) 0.038(4) -0.001(4) -0.015(4) -0.019(4)
C24 0.052(6) 0.065(6) 0.037(5) -0.014(4) -0.005(4) -0.025(5)
C27 0.028(4) 0.045(5) 0.031(4) 0.007(3) -0.009(3) -0.015(4)
O2 0.061(4) 0.038(3) 0.046(4) 0.004(3) -0.023(3) -0.017(3)
C18 0.051(5) 0.032(4) 0.037(4) -0.003(3) -0.024(4) -0.001(4)
C17 0.030(4) 0.033(4) 0.032(4) -0.008(3) -0.007(3) -0.006(3)
C20 0.055(6) 0.036(5) 0.045(5) 0.001(4) -0.009(4) -0.027(4)
C19 0.066(6) 0.023(4) 0.036(5) 0.002(3) -0.013(4) -0.009(4)
C11 0.039(5) 0.029(4) 0.052(5) -0.001(4) -0.020(4) -0.006(4)
C9 0.049(5) 0.066(6) 0.033(4) 0.003(4) -0.005(4) -0.039(5)
C21 0.035(4) 0.031(4) 0.039(4) -0.001(3) -0.014(4) -0.011(3)
C8 0.028(4) 0.057(6) 0.049(5) -0.006(4) -0.005(4) -0.014(4)
C15 0.033(4) 0.036(5) 0.053(5) -0.008(4) -0.006(4) -0.010(4)
C25 0.059(6) 0.085(8) 0.030(5) 0.005(5) -0.018(4) -0.039(6)
C14 0.027(5) 0.066(7) 0.071(7) -0.024(5) 0.010(4) -0.013(5)
C12 0.045(5) 0.031(5) 0.071(7) -0.020(4) -0.027(5) 0.009(4)
C13 0.022(4) 0.058(6) 0.080(7) -0.031(6) -0.008(5) 0.001(4)
N3 0.071(6) 0.075(6) 0.032(4) -0.004(4) -0.008(4) -0.041(5)
C29 0.039(5) 0.068(6) 0.026(4) -0.016(4) 0.000(4) -0.024(5)
C32 0.109(10) 0.066(7) 0.037(5) 0.008(5) -0.025(6) -0.038(7)
C30 0.065(7) 0.079(8) 0.031(5) -0.004(5) -0.008(5) -0.037(6)
C33 0.078(9) 0.118(12) 0.050(7) -0.035(7) 0.010(6) -0.018(8)
Cl1 0.0489(14) 0.0650(17) 0.0695(17) -0.0101(13) 0.0006(12) -0.0281(13)
Cl2 0.0609(17) 0.125(3) 0.0475(15) 0.0051(16) -0.0081(13) -0.0296(18)
Cl3 0.132(4) 0.055(2) 0.141(4) -0.030(2) 0.039(3) -0.044(2)
C34 0.040(5) 0.044(5) 0.057(6) -0.005(4) -0.004(4) -0.015(4)
Cl4 0.096(3) 0.087(2) 0.0587(18) -0.0138(16) -0.0049(17) 0.002(2)
Cl5 0.085(3) 0.611(19) 0.191(6) -0.277(10) -0.022(4) -0.024(6)
Cl6 0.161(6) 0.104(4) 0.285(10) -0.007(5) -0.044(6) -0.007(4)
C35 0.113(12) 0.102(11) 0.064(8) -0.018(8) -0.040(8) 0.011(9)
Cl7 0.061(2) 0.057(2) 0.058(2) 0.0164(18) -0.0191(19) -0.0253(19)
Cl8 0.054(3) 0.101(5) 0.211(9) 0.053(5) -0.008(4) -0.012(3)
Cl9 0.279(13) 0.077(4) 0.150(7) -0.014(4) -0.102(8) -0.011(6)
C36 0.072(14) 0.091(15) 0.094(15) 0.020(12) -0.021(11) -0.025(12)
Cl'7 0.063(6) 0.046(5) 0.139(10) 0.048(6) -0.064(6) -0.036(4)
Cl'8 0.071(7) 0.088(9) 0.055(6) -0.004(5) -0.010(5) -0.006(6)
Cl'9 0.21(3) 0.29(4) 0.28(4) 0.15(3) -0.15(3) -0.14(3)
C'36 0.024(15) 0.029(15) 0.08(2) 0.047(16) -0.030(15) -0.006(12)

loop_
_atom_type_symbol
_atom_type_description
_atom_type_scat_dispersion_real
_atom_type_scat_dispersion_imag
_atom_type_scat_source
C C 0.0033 0.0016 'International Tables Vol C Tables 4.2.6.8 and 6.1.1.4'
H H 0.0000 0.0000 'International Tables Vol C Tables 4.2.6.8 and 6.1.1.4'
N N 0.0061 0.0033 'International Tables Vol C Tables 4.2.6.8 and 6.1.1.4'
O O 0.0106 0.0060 'International Tables Vol C Tables 4.2.6.8 and 6.1.1.4'
P P 0.1023 0.0942 'International Tables Vol C Tables 4.2.6.8 and 6.1.1.4'
Pd Pd -0.9988 1.0072 'International Tables Vol C Tables 4.2.6.8 and 6.1.1.4'
Cl Cl 0.1484 0.1585 'International Tables Vol C Tables 4.2.6.8 and 6.1.1.4'

loop_
_geom_angle_atom_site_label_1
_geom_angle_atom_site_label_2
_geom_angle_atom_site_label_3
_geom_angle
C1 Pd1 N2 173.8(3)
C1 Pd1 N1 82.1(3)
N2 Pd1 N1 92.0(2)
C1 Pd1 P1 94.0(2)
N2 Pd1 P1 91.95(17)
N1 Pd1 P1 175.95(17)
C10 P1 C16 107.5(3)
C10 P1 C22 104.7(3)
C16 P1 C22 101.8(3)
C10 P1 Pd1 114.0(3)
C16 P1 Pd1 113.6(2)
C22 P1 Pd1 114.3(2)
C8 N1 C7 109.6(6)
C8 N1 C9 109.5(7)
C7 N1 C9 109.7(6)
C8 N1 Pd1 107.3(5)
C7 N1 Pd1 104.7(4)
C9 N1 Pd1 115.8(5)
C31 N2 C28 124.0(7)
C31 N2 Pd1 118.4(5)
C28 N2 Pd1 117.6(5)
C6 C1 C2 115.4(6)
C6 C1 Pd1 112.1(5)
C2 C1 Pd1 132.5(6)
C5 C6 C1 121.8(7)
C5 C6 C7 120.7(7)
C1 C6 C7 117.4(6)
C4 C5 C6 121.1(7)
C2 C3 C4 119.8(7)
C3 C2 C1 123.2(7)
C5 C4 C3 118.7(7)
N1 C7 C6 109.0(6)
C17 C16 C21 120.8(7)
C17 C16 P1 118.2(6)
C21 C16 P1 120.7(6)
C27 C22 C23 118.6(7)
C27 C22 P1 123.4(6)
C23 C22 P1 117.8(6)
C15 C10 C11 119.8(8)
C15 C10 P1 124.8(6)
C11 C10 P1 115.3(6)
O1 C28 N2 121.6(8)
O1 C28 C29 121.8(9)
N2 C28 C29 116.6(8)
C25 C26 C27 121.3(8)
O2 C31 N2 121.2(7)
O2 C31 N3 120.9(8)
N2 C31 N3 117.8(8)
C24 C23 C22 120.9(9)
C23 C24 C25 119.8(9)
C22 C27 C26 120.2(8)
C19 C18 C17 119.9(8)
C16 C17 C18 119.7(7)
C21 C20 C19 120.7(8)
C18 C19 C20 120.3(8)
C10 C11 C12 119.4(8)
C20 C21 C16 118.6(8)
C10 C15 C14 121.3(9)
C26 C25 C24 119.2(8)
C13 C14 C15 118.2(9)
C13 C12 C11 119.9(9)
C12 C13 C14 121.3(8)
C30 N3 C31 119.0(9)
C30 N3 C32 121.8(8)
C31 N3 C32 119.2(9)
C30 C29 C28 119.6(9)
C30 C29 C33 122.1(9)
C28 C29 C33 118.2(10)
N3 C30 C29 122.8(9)
Cl3 C34 Cl1 109.1(5)
Cl3 C34 Cl2 110.0(6)
Cl1 C34 Cl2 110.8(5)
Cl5 C35 Cl4 117.8(4)
Cl5 C35 Cl6 116.8(6)
Cl4 C35 Cl6 105.4(3)
Cl8 C36 Cl7 109.0
Cl8 C36 Cl9 93.8
Cl7 C36 Cl9 105.5
Cl'9 C'36 Cl'7 103.6
Cl'9 C'36 Cl'8 129.3
Cl'7 C'36 Cl'8 110.7

loop_
_geom_bond_atom_site_label_1
_geom_bond_atom_site_label_2
_geom_bond_distance
Pd1 C1 2.007(7)
Pd1 N2 2.107(6)
Pd1 N1 2.149(6)
Pd1 P1 2.2385(18)
P1 C10 1.832(8)
P1 C16 1.831(7)
P1 C22 1.831(7)
N1 C8 1.482(11)
N1 C7 1.482(10)
N1 C9 1.483(10)
N2 C31 1.360(11)
N2 C28 1.368(11)
C1 C6 1.408(10)
C1 C2 1.405(10)
C6 C5 1.394(10)
C6 C7 1.505(10)
C5 C4 1.365(12)
C3 C2 1.372(11)
C3 C4 1.407(11)
C16 C17 1.381(11)
C16 C21 1.402(11)
C22 C27 1.381(11)
C22 C23 1.395(12)
C10 C15 1.360(11)
C10 C11 1.391(11)
C28 O1 1.221(11)
C28 C29 1.426(11)
C26 C25 1.369(14)
C26 C27 1.382(12)
C31 O2 1.251(11)
C31 N3 1.422(11)
C23 C24 1.383(12)
C24 C25 1.389(15)
C18 C19 1.379(13)
C18 C17 1.408(11)
C20 C21 1.402(12)
C20 C19 1.385(14)
C11 C12 1.414(12)
C15 C14 1.400(12)
C14 C13 1.398(15)
C12 C13 1.345(15)
N3 C30 1.346(14)
N3 C32 1.479(14)
C29 C30 1.356(15)
C29 C33 1.469(16)
Cl1 C34 1.751(9)
Cl2 C34 1.754(10)
Cl3 C34 1.748(10)
Cl4 C35 1.721(5)
Cl5 C35 1.616(6)
Cl6 C35 1.784(8)
Cl7 C36 1.7794
Cl8 C36 1.7747
Cl9 C36 1.8134
Cl'7 C'36 1.6815
Cl'8 C'36 1.9087
Cl'9 C'36 1.6220
